data_1549819
loop_
_publ_author_name
'El-Hiti, Gamal A.'
'Abdel-Wahab, Bakr F.'
'Alotaibi, Mohammad Hayal'
'Yousif, Emad'
'Hegazy, Amany S.'
'Kariuki, Benson M.'

_publ_section_title
;
 5-Methyl-1-(4-methylphenyl)-<i>N</i>'-[1-(1<i>H</i>-pyrrol-2-yl)ethylidene]-1<i>H</i>-1,2,3-triazole-4-carbohydrazide
 monohydrate
;
_journal_issue 8
_journal_name_full IUCrData
_journal_page_first x181162
_journal_paper_doi 10.1107/S2414314618011628
_journal_volume 3
_journal_year 2018
_chemical_formula_iupac 'C17 H18 N6 O, H2 O'
_chemical_formula_moiety 'C17 H18 N6 O, H2 O'
_chemical_formula_sum 'C17 H20 N6 O2'
_chemical_formula_weight 340.39
_chemical_name_systematic
'5-Methyl-1-(4-methylphenyl)-<i>N</i>'-[1-(1<i>H</i>-pyrrol-2-yl)ethylidene]-1<i>H</i>-1,2,3-triazole-4-carbohydrazide monohydrate'
_space_group_crystal_system triclinic
_space_group_IT_number 2
_space_group_name_Hall '-P 1'
_space_group_name_H-M_alt 'P -1'
_symmetry_space_group_name_Hall '-P 1'
_symmetry_space_group_name_H-M 'P -1'
_atom_sites_solution_hydrogens mixed
_atom_sites_solution_primary direct
_audit_creation_method SHELXL-2018/1
_cell_angle_alpha 106.577(9)
_cell_angle_beta 100.809(9)
_cell_angle_gamma 108.208(9)
_cell_formula_units_Z 2
_cell_length_a 7.3968(8)
_cell_length_b 10.6475(9)
_cell_length_c 12.7769(13)
_cell_measurement_reflns_used 2273
_cell_measurement_temperature 296(2)
_cell_measurement_theta_max 28.6460
_cell_measurement_theta_min 3.3460
_cell_volume 872.83(18)
_computing_cell_refinement
;
CrysAlis PRO (Rigaku OD, 2015)
;
_computing_data_collection
;
CrysAlis PRO (Rigaku OD, 2015)
;
_computing_data_reduction
;
CrysAlis PRO (Rigaku OD, 2015)
;
_computing_molecular_graphics
;
ORTEP-3 for Windows and WinGX (Farrugia, 2012)
;
_computing_publication_material
;
ORTEP-3 for Windows and WinGX (Farrugia, 2012), and
<i>CHEMDRAW Ultra</i> (Cambridge Soft, 2001)
;
_computing_structure_refinement
;
SHELXL2018 (Sheldrick, 2015)
;
_computing_structure_solution
;
SHELXS97 (Sheldrick, 2008)
;
_diffrn_ambient_temperature 296(2)
_diffrn_measured_fraction_theta_full 0.998
_diffrn_measured_fraction_theta_max 0.827
_diffrn_measurement_device_type 'Rigaku Oxford Diffraction SuperNova, Dual, Cu at zero, Atlas'
_diffrn_measurement_method '\w scans'
_diffrn_radiation_type MoK\a
_diffrn_radiation_wavelength 0.71073
_diffrn_reflns_av_R_equivalents 0.0215
_diffrn_reflns_limit_h_max 9
_diffrn_reflns_limit_h_min -9
_diffrn_reflns_limit_k_max 13
_diffrn_reflns_limit_k_min -14
_diffrn_reflns_limit_l_max 14
_diffrn_reflns_limit_l_min -16
_diffrn_reflns_number 7305
_diffrn_reflns_theta_full 25.242
_diffrn_reflns_theta_max 29.780
_diffrn_reflns_theta_min 2.971
_diffrn_standards_decay_% 0
_diffrn_standards_interval_count 0
_diffrn_standards_interval_time 0
_diffrn_standards_number 0
_exptl_absorpt_coefficient_mu 0.089
_exptl_absorpt_correction_T_max 1.000
_exptl_absorpt_correction_T_min 0.497
_exptl_absorpt_correction_type gaussian
_exptl_absorpt_process_details
;
(CrysAlis PRO; Rigaku OD, 2015)
;
_exptl_crystal_colour colourless
_exptl_crystal_density_diffrn 1.295
_exptl_crystal_description block
_exptl_crystal_F_000 360
_exptl_crystal_size_max 0.263
_exptl_crystal_size_mid 0.180
_exptl_crystal_size_min 0.150
_refine_diff_density_max 0.206
_refine_diff_density_min -0.273
_refine_ls_extinction_method none
_refine_ls_goodness_of_fit_ref 1.049
_refine_ls_hydrogen_treatment mixed
_refine_ls_matrix_type full
_refine_ls_number_parameters 237
_refine_ls_number_reflns 4129
_refine_ls_number_restraints 0
_refine_ls_restrained_S_all 1.049
_refine_ls_R_factor_all 0.0852
_refine_ls_R_factor_gt 0.0572
_refine_ls_shift/su_max 0.000
_refine_ls_shift/su_mean 0.000
_refine_ls_structure_factor_coef Fsqd
_refine_ls_weighting_details 'w=1/[\s^2^(Fo^2^)+(0.0585P)^2^+0.2675P] where P=(Fo^2^+2Fc^2^)/3'
_refine_ls_weighting_scheme calc
_refine_ls_wR_factor_gt 0.1331
_refine_ls_wR_factor_ref 0.1551
_reflns_number_gt 2871
_reflns_number_total 4129
_reflns_threshold_expression 'I > 2\s(I)'
_cod_data_source_file hb4251sup1.cif
_cod_data_source_block I
_cod_original_cell_volume 872.83(16)
_cod_database_code 1549819
_shelx_space_group_comment
;
The symmetry employed for this shelxl refinement is uniquely defined
by the following loop, which should always be used as a source of
symmetry information in preference to the above space-group names.
They are only intended as comments.
;
_shelx_estimated_absorpt_t_min 0.977
_shelx_estimated_absorpt_t_max 0.987

loop_
_space_group_symop_operation_xyz
'x, y, z'
'-x, -y, -z'

loop_
_atom_site_type_symbol
_atom_site_label
_atom_site_fract_x
_atom_site_fract_y
_atom_site_fract_z
_atom_site_U_iso_or_equiv
_atom_site_adp_type
_atom_site_calc_flag
_atom_site_occupancy
C C1 0.4498(4) 0.5591(2) -0.34752(19) 0.0624(6) Uani d 1
H H1 0.552068 0.614290 -0.367621 0.075 Uiso calc 1
C C2 0.2509(4) 0.5212(3) -0.3952(2) 0.0674(7) Uani d 1
H H2 0.192987 0.545682 -0.453369 0.081 Uiso calc 1
C C3 0.1493(3) 0.4384(2) -0.34062(18) 0.0582(6) Uani d 1
H H3 0.011555 0.397898 -0.355871 0.070 Uiso calc 1
C C4 0.2908(3) 0.4282(2) -0.26023(15) 0.0449(4) Uani d 1
C C5 0.2718(3) 0.3527(2) -0.18161(15) 0.0435(4) Uani d 1
C C6 0.0678(3) 0.2643(3) -0.1852(2) 0.0661(6) Uani d 1
H H6A 0.050998 0.166304 -0.208278 0.099 Uiso calc 1
H H6B -0.030420 0.274780 -0.239134 0.099 Uiso calc 1
H H6C 0.051649 0.295101 -0.110493 0.099 Uiso calc 1
C C7 0.5842(3) 0.28246(19) 0.01528(15) 0.0427(4) Uani d 1
C C8 0.5431(3) 0.19870(19) 0.08797(15) 0.0437(4) Uani d 1
C C9 0.6700(3) 0.1633(2) 0.15650(15) 0.0447(4) Uani d 1
C C10 0.8839(3) 0.1866(3) 0.1746(2) 0.0644(6) Uani d 1
H H10A 0.965436 0.277622 0.233966 0.097 Uiso calc 1
H H10B 0.915867 0.184061 0.104786 0.097 Uiso calc 1
H H10C 0.908864 0.113237 0.196794 0.097 Uiso calc 1
C C11 0.5936(3) 0.02833(19) 0.28757(15) 0.0423(4) Uani d 1
C C12 0.4664(3) -0.1064(2) 0.27027(16) 0.0473(5) Uani d 1
H H12 0.357886 -0.158025 0.204142 0.057 Uiso calc 1
C C13 0.5012(3) -0.1642(2) 0.35192(17) 0.0510(5) Uani d 1
H H13 0.414885 -0.255287 0.340156 0.061 Uiso calc 1
C C14 0.6612(3) -0.0901(2) 0.45079(17) 0.0493(5) Uani d 1
C C15 0.7877(3) 0.0454(2) 0.46619(17) 0.0537(5) Uani d 1
H H15 0.897338 0.096469 0.531771 0.064 Uiso calc 1
C C16 0.7543(3) 0.1060(2) 0.38601(17) 0.0514(5) Uani d 1
H H16 0.838664 0.197805 0.398139 0.062 Uiso calc 1
C C17 0.6964(4) -0.1568(3) 0.5383(2) 0.0680(6) Uani d 1
H H17A 0.574689 -0.194456 0.555808 0.102 Uiso calc 1
H H17B 0.797874 -0.086174 0.606917 0.102 Uiso calc 1
H H17C 0.738952 -0.232303 0.507897 0.102 Uiso calc 1
N N1 0.4733(3) 0.50299(17) -0.26600(14) 0.0512(4) Uani d 1
H H1A 0.586128 0.512927 -0.224096 0.061 Uiso calc 1
N N2 0.4359(2) 0.36382(16) -0.11682(13) 0.0447(4) Uani d 1
N N3 0.4194(2) 0.28847(17) -0.04530(13) 0.0463(4) Uani d 1
H H3A 0.304451 0.245452 -0.039329 0.056 Uiso calc 1
N N4 0.3558(2) 0.14459(19) 0.09563(14) 0.0528(4) Uani d 1
N N5 0.3573(2) 0.07814(19) 0.16659(15) 0.0539(4) Uani d 1
N N6 0.5496(2) 0.08967(17) 0.20462(13) 0.0455(4) Uani d 1
O O1 0.75210(19) 0.33899(15) 0.00833(11) 0.0534(4) Uani d 1
O O2 0.1638(3) 0.4799(3) 0.1289(2) 0.1062(9) Uani d 1
H H1O 0.036(6) 0.435(4) 0.097(3) 0.130(13) Uiso d 1
H H2O 0.211(5) 0.529(4) 0.097(3) 0.109(11) Uiso d 1

loop_
_atom_site_aniso_label
_atom_site_aniso_U_11
_atom_site_aniso_U_22
_atom_site_aniso_U_33
_atom_site_aniso_U_12
_atom_site_aniso_U_13
_atom_site_aniso_U_23
C1 0.0743(16) 0.0615(13) 0.0618(13) 0.0252(12) 0.0203(11) 0.0391(11)
C2 0.0841(18) 0.0699(15) 0.0594(13) 0.0369(13) 0.0114(12) 0.0388(12)
C3 0.0546(13) 0.0656(14) 0.0585(12) 0.0275(11) 0.0077(10) 0.0301(11)
C4 0.0470(11) 0.0474(11) 0.0436(10) 0.0207(9) 0.0111(8) 0.0205(8)
C5 0.0409(10) 0.0469(10) 0.0433(9) 0.0165(8) 0.0106(8) 0.0196(8)
C6 0.0405(12) 0.0849(16) 0.0720(14) 0.0128(11) 0.0108(10) 0.0445(13)
C7 0.0401(10) 0.0453(10) 0.0398(9) 0.0114(8) 0.0089(7) 0.0192(8)
C8 0.0391(10) 0.0479(11) 0.0435(9) 0.0120(8) 0.0099(7) 0.0233(8)
C9 0.0410(10) 0.0489(11) 0.0462(10) 0.0129(8) 0.0121(8) 0.0262(8)
C10 0.0452(12) 0.0883(17) 0.0806(15) 0.0278(11) 0.0224(11) 0.0565(14)
C11 0.0425(10) 0.0481(10) 0.0459(10) 0.0197(8) 0.0165(8) 0.0268(8)
C12 0.0466(11) 0.0469(11) 0.0493(10) 0.0147(9) 0.0176(8) 0.0212(9)
C13 0.0554(12) 0.0463(11) 0.0635(12) 0.0203(9) 0.0286(10) 0.0302(10)
C14 0.0599(12) 0.0588(12) 0.0545(11) 0.0358(10) 0.0305(10) 0.0342(10)
C15 0.0567(12) 0.0567(12) 0.0508(11) 0.0242(10) 0.0111(9) 0.0252(10)
C16 0.0511(12) 0.0452(11) 0.0563(11) 0.0137(9) 0.0104(9) 0.0256(9)
C17 0.0860(17) 0.0842(17) 0.0734(15) 0.0506(14) 0.0406(13) 0.0550(13)
N1 0.0508(10) 0.0571(10) 0.0542(9) 0.0212(8) 0.0144(7) 0.0332(8)
N2 0.0423(9) 0.0525(9) 0.0456(8) 0.0172(7) 0.0126(7) 0.0287(7)
N3 0.0361(8) 0.0582(10) 0.0503(9) 0.0141(7) 0.0125(7) 0.0333(8)
N4 0.0420(9) 0.0660(11) 0.0572(10) 0.0171(8) 0.0131(7) 0.0382(9)
N5 0.0401(9) 0.0675(11) 0.0618(10) 0.0165(8) 0.0142(7) 0.0405(9)
N6 0.0388(9) 0.0521(9) 0.0504(9) 0.0147(7) 0.0123(7) 0.0298(7)
O1 0.0375(7) 0.0699(9) 0.0561(8) 0.0135(7) 0.0118(6) 0.0375(7)
O2 0.0396(10) 0.147(2) 0.1405(19) 0.0047(11) 0.0041(11) 0.1141(18)

loop_
_atom_type_symbol
_atom_type_description
_atom_type_scat_dispersion_real
_atom_type_scat_dispersion_imag
_atom_type_scat_source
C C 0.0033 0.0016 'International Tables Vol C Tables 4.2.6.8 and 6.1.1.4'
H H 0.0000 0.0000 'International Tables Vol C Tables 4.2.6.8 and 6.1.1.4'
N N 0.0061 0.0033 'International Tables Vol C Tables 4.2.6.8 and 6.1.1.4'
O O 0.0106 0.0060 'International Tables Vol C Tables 4.2.6.8 and 6.1.1.4'

loop_
_geom_angle_atom_site_label_1
_geom_angle_atom_site_label_2
_geom_angle_atom_site_label_3
_geom_angle
N1 C1 C2 108.3(2)
N1 C1 H1 125.8
C2 C1 H1 125.8
C1 C2 C3 107.43(18)
C1 C2 H2 126.3
C3 C2 H2 126.3
C4 C3 C2 107.4(2)
C4 C3 H3 126.3
C2 C3 H3 126.3
N1 C4 C3 107.16(17)
N1 C4 C5 121.31(16)
C3 C4 C5 131.50(19)
N2 C5 C4 116.18(17)
N2 C5 C6 125.02(17)
C4 C5 C6 118.75(16)
C5 C6 H6A 109.5
C5 C6 H6B 109.5
H6A C6 H6B 109.5
C5 C6 H6C 109.5
H6A C6 H6C 109.5
H6B C6 H6C 109.5
O1 C7 N3 123.18(16)
O1 C7 C8 123.42(16)
N3 C7 C8 113.38(16)
N4 C8 C9 109.63(15)
N4 C8 C7 120.37(16)
C9 C8 C7 129.99(17)
N6 C9 C8 103.14(16)
N6 C9 C10 124.59(16)
C8 C9 C10 132.18(17)
C9 C10 H10A 109.5
C9 C10 H10B 109.5
H10A C10 H10B 109.5
C9 C10 H10C 109.5
H10A C10 H10C 109.5
H10B C10 H10C 109.5
C12 C11 C16 120.66(16)
C12 C11 N6 118.61(16)
C16 C11 N6 120.64(16)
C11 C12 C13 119.31(18)
C11 C12 H12 120.3
C13 C12 H12 120.3
C12 C13 C14 121.59(18)
C12 C13 H13 119.2
C14 C13 H13 119.2
C13 C14 C15 118.07(17)
C13 C14 C17 120.34(19)
C15 C14 C17 121.6(2)
C16 C15 C14 121.31(19)
C16 C15 H15 119.3
C14 C15 H15 119.3
C11 C16 C15 119.06(18)
C11 C16 H16 120.5
C15 C16 H16 120.5
C14 C17 H17A 109.5
C14 C17 H17B 109.5
H17A C17 H17B 109.5
C14 C17 H17C 109.5
H17A C17 H17C 109.5
H17B C17 H17C 109.5
C1 N1 C4 109.67(17)
C1 N1 H1A 125.2
C4 N1 H1A 125.2
C5 N2 N3 116.60(16)
C7 N3 N2 119.63(15)
C7 N3 H3A 120.2
N2 N3 H3A 120.2
N5 N4 C8 109.18(15)
N4 N5 N6 106.59(15)
C9 N6 N5 111.46(14)
C9 N6 C11 130.64(16)
N5 N6 C11 117.88(14)
H1O O2 H2O 111(3)

loop_
_geom_bond_atom_site_label_1
_geom_bond_atom_site_label_2
_geom_bond_distance
C1 N1 1.351(2)
C1 C2 1.360(3)
C1 H1 0.9300
C2 C3 1.400(3)
C2 H2 0.9300
C3 C4 1.377(3)
C3 H3 0.9300
C4 N1 1.364(3)
C4 C5 1.455(2)
C5 N2 1.285(2)
C5 C6 1.492(3)
C6 H6A 0.9600
C6 H6B 0.9600
C6 H6C 0.9600
C7 O1 1.232(2)
C7 N3 1.346(2)
C7 C8 1.470(2)
C8 N4 1.359(2)
C8 C9 1.375(2)
C9 N6 1.353(2)
C9 C10 1.484(3)
C10 H10A 0.9600
C10 H10B 0.9600
C10 H10C 0.9600
C11 C12 1.375(3)
C11 C16 1.382(3)
C11 N6 1.433(2)
C12 C13 1.377(3)
C12 H12 0.9300
C13 C14 1.380(3)
C13 H13 0.9300
C14 C15 1.386(3)
C14 C17 1.511(3)
C15 C16 1.382(3)
C15 H15 0.9300
C16 H16 0.9300
C17 H17A 0.9600
C17 H17B 0.9600
C17 H17C 0.9600
N1 H1A 0.8600
N2 N3 1.376(2)
N3 H3A 0.8600
N4 N5 1.300(2)
N5 N6 1.368(2)
O2 H1O 0.87(4)
O2 H2O 0.79(4)

loop_
_geom_hbond_atom_site_label_D
_geom_hbond_atom_site_label_H
_geom_hbond_atom_site_label_A
_geom_hbond_site_symmetry_A
_geom_hbond_distance_DH
_geom_hbond_distance_HA
_geom_hbond_distance_DA
_geom_hbond_angle_DHA
_geom_hbond_publ_flag
N1 H1A O2 2_665 0.86 1.98 2.838(2) 175.5 yes
O2 H1O O1 1_455 0.87(4) 1.96(4) 2.822(2) 174(3) yes
O2 H2O N2 2_665 0.79(4) 2.43(4) 2.966(3) 126(3) yes
O2 H2O O1 2_665 0.79(4) 2.20(4) 2.961(2) 162(3) yes

loop_
_geom_torsion_atom_site_label_1
_geom_torsion_atom_site_label_2
_geom_torsion_atom_site_label_3
_geom_torsion_atom_site_label_4
_geom_torsion
N1 C1 C2 C3 -0.1(3)
C1 C2 C3 C4 0.0(3)
C2 C3 C4 N1 0.1(2)
C2 C3 C4 C5 -178.0(2)
N1 C4 C5 N2 1.6(3)
C3 C4 C5 N2 179.5(2)
N1 C4 C5 C6 -175.7(2)
C3 C4 C5 C6 2.2(3)
O1 C7 C8 N4 177.01(19)
N3 C7 C8 N4 -4.5(3)
O1 C7 C8 C9 -2.0(3)
N3 C7 C8 C9 176.40(19)
N4 C8 C9 N6 -1.0(2)
C7 C8 C9 N6 178.14(19)
N4 C8 C9 C10 175.6(2)
C7 C8 C9 C10 -5.2(4)
C16 C11 C12 C13 -0.5(3)
N6 C11 C12 C13 -176.89(17)
C11 C12 C13 C14 -0.1(3)
C12 C13 C14 C15 -0.1(3)
C12 C13 C14 C17 -179.51(19)
C13 C14 C15 C16 0.8(3)
C17 C14 C15 C16 -179.7(2)
C12 C11 C16 C15 1.2(3)
N6 C11 C16 C15 177.54(18)
C14 C15 C16 C11 -1.4(3)
C2 C1 N1 C4 0.2(3)
C3 C4 N1 C1 -0.2(2)
C5 C4 N1 C1 178.16(18)
C4 C5 N2 N3 -177.59(16)
C6 C5 N2 N3 -0.5(3)
O1 C7 N3 N2 -1.8(3)
C8 C7 N3 N2 179.80(15)
C5 N2 N3 C7 172.56(17)
C9 C8 N4 N5 0.8(2)
C7 C8 N4 N5 -178.43(17)
C8 N4 N5 N6 -0.2(2)
C8 C9 N6 N5 0.9(2)
C10 C9 N6 N5 -176.1(2)
C8 C9 N6 C11 -177.44(18)
C10 C9 N6 C11 5.6(3)
N4 N5 N6 C9 -0.4(2)
N4 N5 N6 C11 178.13(16)
C12 C11 N6 C9 -136.0(2)
C16 C11 N6 C9 47.6(3)
C12 C11 N6 N5 45.8(2)
C16 C11 N6 N5 -130.6(2)

_cod_database_fobs_code 1549819
